data_4508795
loop_
_publ_author_name
'Jin, Hua'
'Qi, Yanfei'
'Wang, Enbo'
'Li, Yangguang'
'Wang, Xinlong'
'Qin, Chao'
'Chang, Song'

_publ_section_title
;
 Molecular and Multidimensional Organic&#x2212;Inorganic Hybrids Based on
 Polyoxometalates and Copper Coordination Polymer with Mixed
 4,4&#x2018;-Bipyridine and 2,2&#x2018;-Bipyridine Ligands
;
_journal_issue 12
_journal_name_full 'Crystal Growth &amp; Design'
_journal_page_first 2693
_journal_paper_doi 10.1021/cg060303q
_journal_volume 6
_journal_year 2006
_chemical_formula_sum 'C40 H32 Cu4 Mo12 N8 O40 P'
_chemical_formula_weight 2701.15
_chemical_name_systematic
; 
 ? 
;
_space_group_IT_number 4
_symmetry_cell_setting monoclinic
_symmetry_space_group_name_Hall 'P 2yb'
_symmetry_space_group_name_H-M 'P 1 21 1'
_atom_sites_solution_hydrogens geom
_atom_sites_solution_primary direct
_atom_sites_solution_secondary difmap
_audit_creation_method SHELXL-97
_cell_angle_alpha 90.00
_cell_angle_beta 100.21(3)
_cell_angle_gamma 90.00
_cell_formula_units_Z 2
_cell_length_a 10.941(2)
_cell_length_b 21.255(4)
_cell_length_c 13.487(3)
_cell_measurement_reflns_used 24102
_cell_measurement_temperature 293(2)
_cell_measurement_theta_max 25.00
_cell_measurement_theta_min 3.07
_cell_volume 3086.7(11)
_computing_cell_refinement 'rapid auto'
_computing_data_collection 'rapid auto'
_computing_data_reduction 'rapid auto'
_computing_structure_refinement 'SHELXL-97 (Sheldrick, 1997)'
_computing_structure_solution 'SHELXS-97 (Sheldrick, 1990)'
_diffrn_ambient_temperature 293(2)
_diffrn_detector_area_resol_mean 0.01
_diffrn_measured_fraction_theta_full 0.998
_diffrn_measured_fraction_theta_max 0.998
_diffrn_measurement_device_type 'Rigaku R-AXIS RAPID IP'
_diffrn_measurement_method Oscillation
_diffrn_radiation_monochromator graphite
_diffrn_radiation_source 'fine-focus sealed tube'
_diffrn_radiation_type MoK\a
_diffrn_radiation_wavelength 0.71073
_diffrn_reflns_av_R_equivalents 0.0304
_diffrn_reflns_av_sigmaI/netI 0.0433
_diffrn_reflns_limit_h_max 13
_diffrn_reflns_limit_h_min -13
_diffrn_reflns_limit_k_max 25
_diffrn_reflns_limit_k_min -25
_diffrn_reflns_limit_l_max 16
_diffrn_reflns_limit_l_min -16
_diffrn_reflns_number 24102
_diffrn_reflns_theta_full 25.00
_diffrn_reflns_theta_max 25.00
_diffrn_reflns_theta_min 3.07
_diffrn_standards_decay_% none
_diffrn_standards_interval_count 0
_diffrn_standards_interval_time 0
_diffrn_standards_number 0
_exptl_absorpt_coefficient_mu 3.827
_exptl_absorpt_correction_T_max 0.384
_exptl_absorpt_correction_T_min 0.318
_exptl_absorpt_correction_type multi-scan
_exptl_absorpt_process_details '(blessing, 1995, 1997)'
_exptl_crystal_colour black
_exptl_crystal_density_diffrn 2.906
_exptl_crystal_density_method 'not measured'
_exptl_crystal_description block
_exptl_crystal_F_000 2566
_exptl_crystal_size_max 0.31
_exptl_crystal_size_mid 0.27
_exptl_crystal_size_min 0.25
_refine_diff_density_max 1.227
_refine_diff_density_min -1.047
_refine_diff_density_rms 0.145
_refine_ls_abs_structure_details 'Flack H D (1983), Acta Cryst. A39, 876-881'
_refine_ls_abs_structure_Flack 0.00
_refine_ls_extinction_method none
_refine_ls_goodness_of_fit_ref 0.735
_refine_ls_hydrogen_treatment mixed
_refine_ls_matrix_type full
_refine_ls_number_parameters 946
_refine_ls_number_reflns 10772
_refine_ls_number_restraints 49
_refine_ls_restrained_S_all 0.735
_refine_ls_R_factor_all 0.0299
_refine_ls_R_factor_gt 0.0283
_refine_ls_shift/su_max 0.035
_refine_ls_shift/su_mean 0.007
_refine_ls_structure_factor_coef Fsqd
_refine_ls_weighting_details 'calc w=1/[\s^2^(Fo^2^)+(0.1000P)^2^+0.0000P] where P=(Fo^2^+2Fc^2^)/3'
_refine_ls_weighting_scheme calc
_refine_ls_wR_factor_gt 0.0845
_refine_ls_wR_factor_ref 0.0856
_reflns_number_gt 10418
_reflns_number_total 10772
_reflns_threshold_expression >2sigma(I)
_cod_data_source_file cg060303qsup1.cif
_cod_data_source_block 1
_cod_original_cell_volume 3086.8(11)
_cod_original_sg_symbol_H-M P21
_cod_database_code 4508795

loop_
_symmetry_equiv_pos_as_xyz
'x, y, z'
'-x, y+1/2, -z'

loop_
_atom_site_label
_atom_site_type_symbol
_atom_site_fract_x
_atom_site_fract_y
_atom_site_fract_z
_atom_site_U_iso_or_equiv
_atom_site_adp_type
_atom_site_occupancy
_atom_site_symmetry_multiplicity
_atom_site_calc_flag
_atom_site_refinement_flags
Mo12 Mo 1.37176(5) 0.01310(2) 1.01304(4) 0.00896(12) Uani 1 1 d .
Mo11 Mo 1.35461(5) 0.08596(3) 1.26077(4) 0.01130(12) Uani 1 1 d .
Mo10 Mo 1.07456(5) 0.08658(3) 1.34148(4) 0.01159(12) Uani 1 1 d .
Mo9 Mo 1.32716(5) -0.08827(3) 1.23572(4) 0.00963(12) Uani 1 1 d .
Mo8 Mo 1.04799(5) -0.08565(3) 1.31492(4) 0.01030(12) Uani 1 1 d .
P1 P 1.08705(16) 0.01293(9) 1.11002(14) 0.0105(3) Uani 1 1 d .
Mo7 Mo 1.11099(5) -0.05331(2) 0.87311(4) 0.00839(12) Uani 1 1 d .
Mo6 Mo 0.81124(5) -0.05254(3) 0.96740(4) 0.01140(12) Uani 1 1 d .
Mo5 Mo 1.13142(5) 0.10540(2) 0.90033(4) 0.00937(12) Uani 1 1 d .
Mo4 Mo 0.79332(5) 0.01611(3) 1.19261(4) 0.01170(12) Uani 1 1 d .
Mo3 Mo 0.83049(5) 0.10678(3) 0.99213(4) 0.01227(12) Uani 1 1 d .
Mo2 Mo 1.06612(5) -0.15446(3) 1.09235(4) 0.01111(12) Uani 1 1 d .
Cu1 Cu 1.08867(9) 0.01364(5) 0.61107(9) 0.0304(2) Uani 1 1 d .
Mo1 Mo 1.11646(5) 0.17789(3) 1.14334(4) 0.01278(13) Uani 1 1 d .
O25 O 1.2899(4) -0.0462(2) 0.9099(3) 0.0134(10) Uani 1 1 d .
O24 O 1.4949(4) 0.1071(2) 1.3238(4) 0.0206(11) Uani 1 1 d .
O23 O 0.9672(4) 0.1037(2) 0.9111(3) 0.0147(9) Uani 1 1 d .
O22 O 0.9124(4) 0.0730(2) 1.2746(4) 0.0170(10) Uani 1 1 d .
O21 O 0.9488(4) -0.0479(2) 0.8905(3) 0.0133(9) Uani 1 1 d .
O20 O 1.0271(4) -0.1544(2) 1.2246(3) 0.0149(10) Uani 1 1 d .
O19 O 0.8952(4) -0.0502(2) 1.2592(3) 0.0138(9) Uani 1 1 d .
O18 O 0.9168(4) -0.1169(2) 1.0369(4) 0.0157(10) Uani 1 1 d .
O17 O 0.7540(4) 0.0878(2) 1.1006(3) 0.0165(10) Uani 1 1 d .
O16 O 0.9460(4) 0.0187(2) 1.0796(3) 0.0112(9) Uani 1 1 d .
O15 O 1.1666(4) 0.1526(2) 1.0185(4) 0.0167(10) Uani 1 1 d .
O14 O 1.0577(4) 0.1104(2) 1.4581(4) 0.0231(11) Uani 1 1 d .
O13 O 1.1478(4) 0.0170(2) 1.0162(3) 0.0116(9) Uani 1 1 d .
O12 O 1.5159(4) 0.0080(2) 0.9887(4) 0.0185(10) Uani 1 1 d .
O11 O 1.1358(4) 0.0670(2) 1.1817(3) 0.0130(9) Uani 1 1 d .
O10 O 1.3073(4) 0.0788(2) 0.9266(4) 0.0152(10) Uani 1 1 d .
O9 O 1.0988(4) -0.0970(2) 0.7662(4) 0.0181(10) Uani 1 1 d .
O8 O 1.0193(4) -0.1182(3) 1.4229(4) 0.0224(11) Uani 1 1 d .
O7 O 1.2586(4) 0.0922(2) 1.3615(3) 0.0173(10) Uani 1 1 d .
O6 O 1.3556(4) -0.0052(2) 1.2764(3) 0.0146(10) Uani 1 1 d U
O5 O 1.4597(4) -0.1233(2) 1.2892(4) 0.0186(10) Uani 1 1 d .
O4 O 1.3874(4) 0.0628(2) 1.1279(4) 0.0162(10) Uani 1 1 d .
O37 O 0.7380(4) -0.0380(2) 1.0812(3) 0.0141(10) Uani 1 1 d .
O3 O 0.7381(4) 0.1637(2) 0.9326(4) 0.0196(11) Uani 1 1 d .
O2 O 1.1125(4) 0.0281(2) 0.8189(3) 0.0149(10) Uani 1 1 d .
O36 O 1.1394(4) -0.1188(2) 0.9794(3) 0.0134(10) Uani 1 1 d U
O1 O 0.7689(4) 0.0332(2) 0.9227(3) 0.0132(9) Uani 1 1 d .
Cu3 Cu -0.93498(8) -0.15338(5) -0.39888(7) 0.0213(2) Uani 1 1 d .
Cu2 Cu 1.09954(8) 0.18302(5) 0.62853(8) 0.0231(2) Uani 1 1 d .
O44 O 1.2266(4) -0.1021(2) 1.3325(3) 0.0147(10) Uani 1 1 d .
O38 O 1.0446(5) -0.2305(2) 1.0626(4) 0.0203(11) Uani 1 1 d .
O42 O 1.0943(4) 0.0005(2) 1.3581(4) 0.0169(10) Uani 1 1 d .
O41 O 1.1169(4) -0.0502(2) 1.1631(3) 0.0116(9) Uani 1 1 d .
O46 O 1.1350(4) 0.1588(2) 0.8082(4) 0.0167(10) Uani 1 1 d .
O47 O 1.1155(5) 0.2566(2) 1.1324(4) 0.0204(11) Uani 1 1 d .
O49 O 0.7002(4) -0.0937(2) 0.8916(4) 0.0212(11) Uani 1 1 d .
O45 O 1.0799(4) 0.1673(2) 1.2761(4) 0.0172(10) Uani 1 1 d .
O48 O 0.9563(4) 0.1554(2) 1.0813(4) 0.0142(10) Uani 1 1 d .
O40 O 1.2419(4) -0.1572(2) 1.1568(3) 0.0134(9) Uani 1 1 d .
O43 O 1.3615(4) -0.0615(2) 1.1008(4) 0.0160(10) Uani 1 1 d .
O39 O 1.2904(4) 0.1629(2) 1.2041(4) 0.0203(11) Uani 1 1 d .
Cu4 Cu 1.32144(8) -0.13852(4) 1.01091(7) 0.01848(19) Uani 1 1 d .
N7 N 0.9137(5) 0.0157(3) 0.6015(5) 0.0210(13) Uani 1 1 d .
N6 N -1.1110(5) -0.1614(3) -0.4043(5) 0.0182(13) Uani 1 1 d .
N5 N 0.9240(6) 0.1873(3) 0.6215(5) 0.0198(13) Uani 1 1 d .
O50 O 0.6743(4) 0.0155(2) 1.2550(4) 0.0197(11) Uani 1 1 d .
C16 C 0.5209(6) 0.0116(3) 0.6073(5) 0.0155(14) Uani 1 1 d .
N4 N 1.2758(6) 0.1863(3) 0.6289(5) 0.0222(14) Uani 1 1 d .
N3 N -0.7597(5) -0.1577(3) -0.3950(4) 0.0160(12) Uani 1 1 d .
N2 N 1.2656(5) 0.0097(3) 0.6140(5) 0.0196(13) Uani 1 1 d .
C15 C 0.8403(7) 0.1680(4) 0.5419(6) 0.0193(15) Uani 1 1 d U
H15A H 0.8690 0.1544 0.4847 0.023 Uiso 1 1 calc R
C14 C 0.6545(6) 0.0139(3) 0.6014(5) 0.0160(14) Uani 1 1 d .
C12 C -0.5016(6) -0.1624(3) -0.3989(5) 0.0150(14) Uani 1 1 d .
C13 C 0.6675(7) 0.1888(3) 0.6237(6) 0.0179(15) Uani 1 1 d .
C11 C -0.6741(6) -0.1398(3) -0.3132(5) 0.0139(14) Uani 1 1 d U
H11A H -0.7016 -0.1252 -0.2559 0.017 Uiso 1 1 calc R
C10 C 0.8785(6) 0.2094(3) 0.7014(6) 0.0206(16) Uani 1 1 d .
H10A H 0.9345 0.2236 0.7569 0.025 Uiso 1 1 calc R
C9 C 0.7020(7) 0.0016(4) 0.5147(6) 0.0230(16) Uani 1 1 d .
H9A H 0.6484 -0.0076 0.4549 0.028 Uiso 1 1 calc R
C8 C 1.3479(7) 0.0264(4) 0.6946(6) 0.0264(17) Uani 1 1 d .
H8A H 1.3195 0.0372 0.7534 0.032 Uiso 1 1 calc R
C7 C 0.8285(7) 0.0030(4) 0.5168(7) 0.0286(18) Uani 1 1 d .
H7A H 0.8574 -0.0051 0.4573 0.034 Uiso 1 1 calc R
C6 C -0.7162(6) -0.1763(3) -0.4766(5) 0.0156(14) Uani 1 1 d .
H6A H -0.7737 -0.1884 -0.5327 0.019 Uiso 1 1 calc R
C5 C 0.7532(6) 0.2120(3) 0.7053(6) 0.0181(15) Uani 1 1 d .
H5A H 0.7262 0.2290 0.7612 0.022 Uiso 1 1 calc R
N1 N 1.4965(5) -0.1686(3) 1.0375(5) 0.0184(13) Uani 1 1 d .
C4 C 0.4430(7) 0.1820(4) 0.5372(6) 0.0213(16) Uani 1 1 d .
H4A H 0.4687 0.1781 0.4754 0.026 Uiso 1 1 calc R
C3 C -0.5918(6) -0.1788(3) -0.4840(5) 0.0155(14) Uani 1 1 d .
H3A H -0.5677 -0.1911 -0.5439 0.019 Uiso 1 1 calc R
C2 C 0.8641(7) 0.0304(4) 0.6841(6) 0.0283(18) Uani 1 1 d .
H2A H 0.9181 0.0426 0.7421 0.034 Uiso 1 1 calc R
C1 C 0.5315(6) 0.1884(3) 0.6265(6) 0.0185(16) Uani 1 1 d .
C42 C 0.7123(6) 0.1675(3) 0.5409(5) 0.0154(14) Uani 1 1 d .
H42A H 0.6581 0.1529 0.4846 0.019 Uiso 1 1 calc R
C41 C -0.5468(6) -0.1426(3) -0.3134(5) 0.0156(14) Uani 1 1 d .
H41A H -0.4912 -0.1312 -0.2559 0.019 Uiso 1 1 calc R
C40 C 0.3186(6) 0.1817(4) 0.5422(5) 0.0205(15) Uani 1 1 d .
H40 H 0.2616 0.1780 0.4826 0.025 Uiso 1 1 calc R
C39 C -1.3209(6) -0.1620(4) -0.4907(6) 0.0208(16) Uani 1 1 d .
H39 H -1.3757 -0.1622 -0.5519 0.025 Uiso 1 1 calc R
N9 N 1.3024(6) -0.2113(3) 0.9151(5) 0.0228(14) Uani 1 1 d .
C36 C 0.7405(6) 0.0285(4) 0.6877(5) 0.0213(16) Uani 1 1 d .
H36A H 0.7134 0.0369 0.7479 0.026 Uiso 1 1 calc R
C35 C 1.4737(6) 0.0281(4) 0.6939(6) 0.0227(16) Uani 1 1 d .
H35 H 1.5281 0.0404 0.7517 0.027 Uiso 1 1 calc R
C34 C 1.3599(7) 0.1935(4) 0.7130(6) 0.0277(19) Uani 1 1 d .
H34 H 1.3316 0.1983 0.7737 0.033 Uiso 1 1 calc R
C33 C 0.4312(7) -0.0069(4) 0.5251(6) 0.0221(16) Uani 1 1 d .
H33 H 0.4556 -0.0189 0.4653 0.027 Uiso 1 1 calc R
C32 C -1.1567(7) -0.1645(4) -0.3164(6) 0.0222(16) Uani 1 1 d U
H32A H -1.1002 -0.1660 -0.2562 0.027 Uiso 1 1 calc R
C31 C 1.3095(7) -0.0074(4) 0.5321(6) 0.0208(16) Uani 1 1 d .
H31 H 1.2529 -0.0206 0.4762 0.025 Uiso 1 1 calc R
C30 C 0.4852(7) 0.1943(4) 0.7147(6) 0.0280(18) Uani 1 1 d .
H30 H 0.5395 0.1989 0.7756 0.034 Uiso 1 1 calc R
C29 C -1.1954(7) -0.1605(4) -0.4903(6) 0.0232(17) Uani 1 1 d .
H29A H -1.1675 -0.1588 -0.5515 0.028 Uiso 1 1 calc R
C28 C 1.7276(7) -0.2242(3) 1.0687(6) 0.0238(17) Uani 1 1 d .
H28A H 1.8054 -0.2432 1.0791 0.029 Uiso 1 1 calc R
C27 C 1.5870(7) -0.1452(4) 1.1076(6) 0.0239(17) Uani 1 1 d .
H27A H 1.5712 -0.1102 1.1447 0.029 Uiso 1 1 calc R
C26 C -0.3671(6) -0.1632(3) -0.4022(5) 0.0160(15) Uani 1 1 d .
C25 C 1.1976(7) -0.2295(3) 0.8524(6) 0.0215(16) Uani 1 1 d .
H25A H 1.1222 -0.2112 0.8587 0.026 Uiso 1 1 calc R
C24 C -1.2804(6) -0.1656(3) -0.3116(6) 0.0192(15) Uani 1 1 d .
H24 H -1.3068 -0.1678 -0.2499 0.023 Uiso 1 1 calc R
C23 C 1.7058(7) -0.1727(3) 1.1260(6) 0.0218(16) Uani 1 1 d U
H23A H 1.7681 -0.1566 1.1754 0.026 Uiso 1 1 calc R
C22 C 1.5183(7) -0.2186(3) 0.9839(6) 0.0224(16) Uani 1 1 d .
C21 C 1.6330(6) -0.2473(4) 0.9957(7) 0.0277(18) Uani 1 1 d U
H21A H 1.6465 -0.2814 0.9557 0.033 Uiso 1 1 calc R
C20 C 1.4088(6) -0.2411(3) 0.9083(5) 0.0186(15) Uani 1 1 d .
C19 C 1.2004(7) -0.2747(4) 0.7793(6) 0.0252(17) Uani 1 1 d .
H19A H 1.1281 -0.2849 0.7346 0.030 Uiso 1 1 calc R
C18 C 1.3069(8) -0.3040(4) 0.7727(6) 0.0274(18) Uani 1 1 d .
H18A H 1.3081 -0.3356 0.7253 0.033 Uiso 1 1 calc R
C17 C 1.4181(7) -0.2865(4) 0.8382(7) 0.0286(18) Uani 1 1 d .
H17A H 1.4938 -0.3052 0.8337 0.034 Uiso 1 1 calc R

loop_
_atom_site_aniso_label
_atom_site_aniso_U_11
_atom_site_aniso_U_22
_atom_site_aniso_U_33
_atom_site_aniso_U_23
_atom_site_aniso_U_13
_atom_site_aniso_U_12
Mo12 0.0048(2) 0.0137(3) 0.0088(3) 0.0001(2) 0.00229(19) 0.0003(2)
Mo11 0.0067(3) 0.0158(3) 0.0113(3) -0.0024(2) 0.0016(2) -0.0021(2)
Mo10 0.0091(3) 0.0177(3) 0.0089(3) -0.0032(2) 0.0042(2) -0.0002(2)
Mo9 0.0055(2) 0.0144(3) 0.0091(3) 0.0018(2) 0.00143(19) 0.0025(2)
Mo8 0.0073(2) 0.0167(3) 0.0075(3) 0.0030(2) 0.00308(19) 0.0009(2)
P1 0.0089(7) 0.0140(8) 0.0092(7) -0.0011(6) 0.0038(6) 0.0003(6)
Mo7 0.0057(3) 0.0128(3) 0.0072(3) -0.0020(2) 0.00252(19) 0.0004(2)
Mo6 0.0061(3) 0.0172(3) 0.0110(3) -0.0011(2) 0.0018(2) -0.0005(2)
Mo5 0.0068(3) 0.0114(3) 0.0104(3) 0.0025(2) 0.0027(2) 0.0004(2)
Mo4 0.0062(2) 0.0192(3) 0.0102(3) -0.0004(2) 0.0027(2) 0.0013(2)
Mo3 0.0087(3) 0.0144(3) 0.0139(3) 0.0029(2) 0.0026(2) 0.0032(2)
Mo2 0.0089(3) 0.0110(3) 0.0138(3) 0.0004(2) 0.0030(2) 0.0006(2)
Cu1 0.0076(4) 0.0349(5) 0.0499(6) 0.0098(5) 0.0082(4) 0.0012(4)
Mo1 0.0114(3) 0.0111(3) 0.0166(3) -0.0009(2) 0.0046(2) 0.0000(2)
O25 0.004(2) 0.018(2) 0.017(2) 0.0035(19) 0.0005(18) -0.0024(18)
O24 0.021(3) 0.020(2) 0.021(3) -0.006(2) 0.002(2) -0.006(2)
O23 0.013(2) 0.019(2) 0.013(2) -0.0017(19) 0.0070(17) 0.0004(19)
O22 0.016(2) 0.016(2) 0.020(3) -0.0044(19) 0.0058(19) 0.0013(18)
O21 0.013(2) 0.013(2) 0.014(2) 0.0004(18) 0.0025(18) -0.0005(18)
O20 0.010(2) 0.020(2) 0.015(2) 0.000(2) 0.0039(18) 0.0025(19)
O19 0.004(2) 0.026(2) 0.011(2) -0.002(2) -0.0006(17) 0.0002(19)
O18 0.013(2) 0.019(2) 0.016(2) -0.0004(19) 0.0051(18) 0.0034(19)
O17 0.016(2) 0.019(2) 0.014(2) 0.005(2) 0.0006(18) 0.0024(19)
O16 0.007(2) 0.017(2) 0.010(2) 0.0010(18) 0.0006(16) 0.0044(18)
O15 0.014(2) 0.012(2) 0.024(3) -0.0040(19) 0.003(2) -0.0035(18)
O14 0.021(3) 0.031(3) 0.020(3) -0.009(2) 0.010(2) 0.000(2)
O13 0.010(2) 0.014(2) 0.011(2) 0.0002(18) -0.0006(17) 0.0005(18)
O12 0.011(2) 0.032(3) 0.014(2) -0.001(2) 0.0040(18) 0.003(2)
O11 0.014(2) 0.017(2) 0.007(2) -0.0015(18) 0.0021(18) -0.0046(18)
O10 0.014(2) 0.016(2) 0.016(2) 0.0019(18) 0.0046(18) 0.0017(18)
O9 0.014(2) 0.026(3) 0.015(2) -0.001(2) 0.0056(18) 0.001(2)
O8 0.010(2) 0.038(3) 0.021(3) 0.008(2) 0.007(2) 0.003(2)
O7 0.012(2) 0.028(3) 0.012(2) -0.004(2) 0.0014(17) -0.002(2)
O6 0.012(2) 0.027(2) 0.006(2) 0.0027(18) 0.0055(17) -0.0011(18)
O5 0.014(2) 0.024(3) 0.018(2) 0.008(2) 0.0044(19) 0.007(2)
O4 0.011(2) 0.022(2) 0.016(2) -0.003(2) 0.0045(19) -0.0006(19)
O37 0.012(2) 0.020(2) 0.011(2) -0.0047(18) 0.0034(18) -0.0005(18)
O3 0.012(2) 0.022(2) 0.026(3) 0.006(2) 0.005(2) 0.0061(19)
O2 0.006(2) 0.025(2) 0.012(2) 0.0008(19) -0.0029(17) 0.0026(18)
O36 0.006(2) 0.017(2) 0.019(2) 0.0010(18) 0.0081(17) 0.0044(17)
O1 0.013(2) 0.018(2) 0.009(2) -0.0015(18) 0.0029(18) -0.0032(18)
Cu3 0.0076(4) 0.0307(5) 0.0265(5) 0.0032(4) 0.0053(3) 0.0002(3)
Cu2 0.0078(4) 0.0271(5) 0.0353(5) -0.0009(4) 0.0064(4) -0.0005(4)
O44 0.012(2) 0.018(2) 0.013(2) 0.0015(19) 0.0002(18) 0.0000(18)
O38 0.021(3) 0.015(2) 0.025(3) 0.000(2) 0.006(2) 0.0017(19)
O42 0.010(2) 0.027(3) 0.013(2) 0.001(2) 0.0011(18) 0.0014(19)
O41 0.009(2) 0.016(2) 0.010(2) 0.0006(18) 0.0003(17) 0.0003(18)
O46 0.008(2) 0.024(2) 0.019(3) 0.007(2) 0.0058(19) 0.0048(18)
O47 0.022(3) 0.019(2) 0.022(3) -0.006(2) 0.009(2) 0.003(2)
O49 0.014(2) 0.020(2) 0.029(3) -0.005(2) 0.004(2) 0.001(2)
O45 0.019(2) 0.015(2) 0.019(3) -0.0037(19) 0.006(2) 0.0011(19)
O48 0.014(2) 0.014(2) 0.016(2) -0.0006(18) 0.0074(19) 0.0002(18)
O40 0.010(2) 0.018(2) 0.011(2) 0.004(2) 0.0011(18) -0.0009(19)
O43 0.013(2) 0.020(2) 0.015(2) -0.0061(19) 0.0025(19) 0.0061(18)
O39 0.013(2) 0.018(2) 0.030(3) -0.002(2) 0.005(2) -0.0017(19)
Cu4 0.0146(4) 0.0182(4) 0.0229(5) -0.0029(3) 0.0041(3) 0.0025(3)
N7 0.017(3) 0.020(3) 0.027(4) 0.005(3) 0.008(3) 0.003(3)
N6 0.006(3) 0.024(3) 0.025(3) 0.002(3) 0.003(2) -0.001(2)
N5 0.013(3) 0.022(3) 0.025(3) 0.003(3) 0.004(2) -0.004(2)
O50 0.011(2) 0.027(3) 0.022(3) 0.003(2) 0.0035(19) 0.002(2)
C16 0.017(3) 0.014(3) 0.018(4) 0.004(3) 0.010(3) 0.000(3)
N4 0.012(3) 0.021(3) 0.034(4) -0.004(3) 0.006(3) 0.004(2)
N3 0.008(3) 0.019(3) 0.021(3) 0.004(3) 0.002(2) 0.004(2)
N2 0.011(3) 0.018(3) 0.030(4) 0.004(3) 0.005(2) 0.002(2)
C15 0.016(3) 0.027(3) 0.018(3) 0.005(3) 0.010(2) -0.001(2)
C14 0.013(3) 0.019(3) 0.016(4) 0.002(3) 0.000(3) -0.003(3)
C12 0.009(3) 0.017(3) 0.020(4) -0.007(3) 0.004(3) 0.000(3)
C13 0.014(3) 0.016(3) 0.024(4) 0.006(3) 0.004(3) -0.004(3)
C11 0.010(3) 0.023(3) 0.011(3) 0.001(3) 0.007(2) 0.007(3)
C10 0.017(4) 0.013(3) 0.032(4) -0.004(3) 0.004(3) -0.001(3)
C9 0.018(4) 0.037(4) 0.017(4) -0.009(3) 0.012(3) -0.007(3)
C8 0.018(4) 0.037(4) 0.026(4) 0.003(4) 0.009(3) 0.000(3)
C7 0.025(4) 0.030(4) 0.033(5) -0.001(4) 0.014(3) -0.003(3)
C6 0.010(3) 0.017(3) 0.018(4) 0.003(3) -0.001(3) 0.006(3)
C5 0.009(3) 0.017(3) 0.028(4) 0.006(3) 0.004(3) -0.004(3)
N1 0.018(3) 0.017(3) 0.022(3) -0.001(2) 0.008(2) -0.001(2)
C4 0.016(4) 0.031(4) 0.018(4) -0.012(3) 0.006(3) -0.005(3)
C3 0.013(3) 0.017(3) 0.017(4) 0.003(3) 0.003(3) 0.004(3)
C2 0.025(4) 0.037(4) 0.019(4) 0.012(3) -0.006(3) 0.000(3)
C1 0.009(3) 0.015(3) 0.029(4) -0.002(3) -0.004(3) 0.000(3)
C42 0.017(3) 0.021(3) 0.009(3) 0.003(3) 0.006(3) 0.002(3)
C41 0.004(3) 0.020(3) 0.021(4) 0.001(3) -0.001(3) -0.001(2)
C40 0.014(3) 0.031(4) 0.017(4) -0.012(3) 0.006(3) -0.005(3)
C39 0.010(3) 0.034(4) 0.019(4) -0.003(3) 0.003(3) -0.005(3)
N9 0.022(3) 0.019(3) 0.027(4) -0.001(3) 0.005(3) -0.006(2)
C36 0.017(3) 0.035(4) 0.010(3) 0.005(3) -0.004(3) 0.004(3)
C35 0.012(3) 0.031(4) 0.024(4) -0.009(3) 0.002(3) 0.002(3)
C34 0.019(4) 0.051(5) 0.013(4) -0.003(3) 0.002(3) -0.003(4)
C33 0.016(4) 0.032(4) 0.020(4) -0.005(3) 0.007(3) 0.000(3)
C32 0.012(3) 0.033(4) 0.017(4) 0.001(3) -0.009(3) 0.000(3)
C31 0.016(3) 0.031(4) 0.016(4) 0.006(3) 0.004(3) -0.006(3)
C30 0.017(4) 0.043(5) 0.022(4) 0.001(3) -0.001(3) 0.005(3)
C29 0.014(3) 0.043(5) 0.014(4) -0.006(3) 0.005(3) -0.002(3)
C28 0.013(3) 0.024(4) 0.035(5) 0.000(3) 0.007(3) 0.007(3)
C27 0.027(4) 0.017(4) 0.030(4) 0.000(3) 0.011(3) -0.004(3)
C26 0.012(3) 0.019(3) 0.013(3) -0.004(3) -0.006(3) -0.004(3)
C25 0.025(4) 0.012(3) 0.029(4) 0.002(3) 0.009(3) -0.008(3)
C24 0.010(3) 0.030(4) 0.017(4) 0.000(3) 0.000(3) 0.001(3)
C23 0.017(3) 0.019(3) 0.031(4) -0.002(3) 0.006(3) -0.014(3)
C22 0.022(4) 0.014(3) 0.032(4) 0.001(3) 0.005(3) -0.003(3)
C21 0.015(3) 0.016(3) 0.053(5) -0.010(3) 0.008(3) 0.005(3)
C20 0.012(3) 0.020(3) 0.024(4) -0.002(3) 0.003(3) -0.001(3)
C19 0.026(4) 0.021(4) 0.029(4) 0.008(3) 0.006(3) -0.004(3)
C18 0.030(4) 0.025(4) 0.027(4) -0.012(3) 0.005(3) -0.006(3)
C17 0.016(4) 0.020(4) 0.051(5) -0.008(4) 0.011(3) -0.003(3)

loop_
_atom_type_symbol
_atom_type_description
_atom_type_scat_dispersion_real
_atom_type_scat_dispersion_imag
_atom_type_scat_source
C C 0.0033 0.0016 'International Tables Vol C Tables 4.2.6.8 and 6.1.1.4'
H H 0.0000 0.0000 'International Tables Vol C Tables 4.2.6.8 and 6.1.1.4'
N N 0.0061 0.0033 'International Tables Vol C Tables 4.2.6.8 and 6.1.1.4'
O O 0.0106 0.0060 'International Tables Vol C Tables 4.2.6.8 and 6.1.1.4'
Mo Mo -1.6832 0.6857 'International Tables Vol C Tables 4.2.6.8 and 6.1.1.4'
P P 0.1023 0.0942 'International Tables Vol C Tables 4.2.6.8 and 6.1.1.4'
Cu Cu 0.3201 1.2651 'International Tables Vol C Tables 4.2.6.8 and 6.1.1.4'

loop_
_geom_angle_atom_site_label_1
_geom_angle_atom_site_label_2
_geom_angle_atom_site_label_3
_geom_angle
_geom_angle_site_symmetry_1
_geom_angle_site_symmetry_3
O12 Mo12 O4 104.5(2) . .
O12 Mo12 O10 101.0(2) . .
O4 Mo12 O10 93.7(2) . .
O12 Mo12 O25 98.5(2) . .
O4 Mo12 O25 156.24(19) . .
O10 Mo12 O25 87.89(19) . .
O12 Mo12 O43 102.7(2) . .
O4 Mo12 O43 87.9(2) . .
O10 Mo12 O43 155.1(2) . .
O25 Mo12 O43 81.03(19) . .
O12 Mo12 O13 169.68(19) . .
O4 Mo12 O13 84.89(18) . .
O10 Mo12 O13 73.69(18) . .
O25 Mo12 O13 72.80(17) . .
O43 Mo12 O13 81.68(17) . .
O24 Mo11 O7 101.2(2) . .
O24 Mo11 O39 102.4(2) . .
O7 Mo11 O39 91.0(2) . .
O24 Mo11 O6 103.0(2) . .
O7 Mo11 O6 89.1(2) . .
O39 Mo11 O6 154.15(19) . .
O24 Mo11 O4 103.4(2) . .
O7 Mo11 O4 154.98(19) . .
O39 Mo11 O4 87.9(2) . .
O6 Mo11 O4 81.3(2) . .
O24 Mo11 O11 171.7(2) . .
O7 Mo11 O11 72.44(17) . .
O39 Mo11 O11 72.84(18) . .
O6 Mo11 O11 82.59(17) . .
O4 Mo11 O11 83.37(17) . .
O14 Mo10 O42 102.3(2) . .
O14 Mo10 O22 104.1(2) . .
O42 Mo10 O22 89.2(2) . .
O14 Mo10 O45 100.1(2) . .
O42 Mo10 O45 156.8(2) . .
O22 Mo10 O45 91.1(2) . .
O14 Mo10 O7 97.5(2) . .
O42 Mo10 O7 87.1(2) . .
O22 Mo10 O7 158.3(2) . .
O45 Mo10 O7 84.1(2) . .
O14 Mo10 O11 168.0(2) . .
O42 Mo10 O11 83.83(19) . .
O22 Mo10 O11 86.13(19) . .
O45 Mo10 O11 73.10(18) . .
O7 Mo10 O11 72.26(17) . .
O5 Mo9 O6 102.0(2) . .
O5 Mo9 O44 101.6(2) . .
O6 Mo9 O44 91.8(2) . .
O5 Mo9 O40 101.2(2) . .
O6 Mo9 O40 156.10(19) . .
O44 Mo9 O40 88.8(2) . .
O5 Mo9 O43 103.3(2) . .
O6 Mo9 O43 87.1(2) . .
O44 Mo9 O43 154.75(18) . .
O40 Mo9 O43 82.30(19) . .
O5 Mo9 O41 171.9(2) . .
O6 Mo9 O41 84.32(17) . .
O44 Mo9 O41 72.94(17) . .
O40 Mo9 O41 73.03(17) . .
O43 Mo9 O41 81.86(17) . .
O8 Mo8 O19 102.8(2) . .
O8 Mo8 O20 102.7(2) . .
O19 Mo8 O20 93.18(19) . .
O8 Mo8 O42 101.7(2) . .
O19 Mo8 O42 84.72(19) . .
O20 Mo8 O42 155.4(2) . .
O8 Mo8 O44 99.0(2) . .
O19 Mo8 O44 157.6(2) . .
O20 Mo8 O44 86.79(19) . .
O42 Mo8 O44 86.06(19) . .
O8 Mo8 O41 171.0(2) . .
O19 Mo8 O41 85.66(18) . .
O20 Mo8 O41 73.54(18) . .
O42 Mo8 O41 81.82(18) . .
O44 Mo8 O41 72.81(17) . .
O41 P1 O16 108.5(3) . .
O41 P1 O11 109.9(3) . .
O16 P1 O11 109.3(3) . .
O41 P1 O13 110.4(3) . .
O16 P1 O13 109.8(2) . .
O11 P1 O13 108.9(3) . .
O9 Mo7 O21 102.2(2) . .
O9 Mo7 O2 100.3(2) . .
O21 Mo7 O2 93.90(19) . .
O9 Mo7 O25 100.6(2) . .
O21 Mo7 O25 156.7(2) . .
O2 Mo7 O25 87.09(19) . .
O9 Mo7 O36 102.0(2) . .
O21 Mo7 O36 88.97(19) . .
O2 Mo7 O36 156.41(19) . .
O25 Mo7 O36 81.28(18) . .
O9 Mo7 O13 172.5(2) . .
O21 Mo7 O13 83.52(17) . .
O2 Mo7 O13 74.28(17) . .
O25 Mo7 O13 74.30(17) . .
O36 Mo7 O13 82.81(17) . .
O49 Mo6 O37 102.4(2) . .
O49 Mo6 O18 103.4(2) . .
O37 Mo6 O18 91.5(2) . .
O49 Mo6 O1 101.0(2) . .
O37 Mo6 O1 89.2(2) . .
O18 Mo6 O1 154.81(19) . .
O49 Mo6 O21 104.0(2) . .
O37 Mo6 O21 153.57(18) . .
O18 Mo6 O21 80.99(19) . .
O1 Mo6 O21 87.27(19) . .
O49 Mo6 O16 171.0(2) . .
O37 Mo6 O16 71.91(17) . .
O18 Mo6 O16 83.96(17) . .
O1 Mo6 O16 72.34(16) . .
O21 Mo6 O16 82.08(17) . .
O46 Mo5 O23 102.9(2) . .
O46 Mo5 O15 103.8(2) . .
O23 Mo5 O15 90.0(2) . .
O46 Mo5 O2 99.5(2) . .
O23 Mo5 O2 91.20(19) . .
O15 Mo5 O2 155.8(2) . .
O46 Mo5 O10 100.1(2) . .
O23 Mo5 O10 156.8(2) . .
O15 Mo5 O10 87.3(2) . .
O2 Mo5 O10 82.15(18) . .
O46 Mo5 O13 169.8(2) . .
O23 Mo5 O13 83.99(18) . .
O15 Mo5 O13 83.44(18) . .
O2 Mo5 O13 72.65(17) . .
O10 Mo5 O13 72.83(17) . .
O50 Mo4 O37 103.0(2) . .
O50 Mo4 O19 101.4(2) . .
O37 Mo4 O19 90.18(19) . .
O50 Mo4 O17 102.8(2) . .
O37 Mo4 O17 88.1(2) . .
O19 Mo4 O17 155.5(2) . .
O50 Mo4 O22 102.7(2) . .
O37 Mo4 O22 154.3(2) . .
O19 Mo4 O22 85.22(19) . .
O17 Mo4 O22 85.83(19) . .
O50 Mo4 O16 171.96(19) . .
O37 Mo4 O16 71.31(17) . .
O19 Mo4 O16 84.48(18) . .
O17 Mo4 O16 71.78(18) . .
O22 Mo4 O16 83.10(18) . .
O3 Mo3 O17 102.5(2) . .
O3 Mo3 O1 103.2(2) . .
O17 Mo3 O1 92.3(2) . .
O3 Mo3 O48 102.1(2) . .
O17 Mo3 O48 89.8(2) . .
O1 Mo3 O48 153.52(19) . .
O3 Mo3 O23 101.9(2) . .
O17 Mo3 O23 155.25(19) . .
O1 Mo3 O23 86.42(19) . .
O48 Mo3 O23 80.81(19) . .
O3 Mo3 O16 174.5(2) . .
O17 Mo3 O16 73.67(17) . .
O1 Mo3 O16 73.30(17) . .
O48 Mo3 O16 82.02(17) . .
O23 Mo3 O16 82.32(17) . .
O38 Mo2 O18 104.0(2) . .
O38 Mo2 O20 100.4(2) . .
O18 Mo2 O20 92.8(2) . .
O38 Mo2 O40 99.4(2) . .
O18 Mo2 O40 156.2(2) . .
O20 Mo2 O40 87.14(19) . .
O38 Mo2 O36 104.0(2) . .
O18 Mo2 O36 88.5(2) . .
O20 Mo2 O36 154.5(2) . .
O40 Mo2 O36 81.65(18) . .
O38 Mo2 O41 170.2(2) . .
O18 Mo2 O41 83.67(18) . .
O20 Mo2 O41 72.94(18) . .
O40 Mo2 O41 73.52(17) . .
O36 Mo2 O41 81.91(18) . .
N7 Cu1 N2 177.1(3) . .
O47 Mo1 O48 103.0(2) . .
O47 Mo1 O45 101.6(2) . .
O48 Mo1 O45 93.1(2) . .
O47 Mo1 O15 101.4(2) . .
O48 Mo1 O15 85.9(2) . .
O45 Mo1 O15 156.6(2) . .
O47 Mo1 O39 100.9(2) . .
O48 Mo1 O39 155.7(2) . .
O45 Mo1 O39 86.5(2) . .
O15 Mo1 O39 85.1(2) . .
O47 Mo1 O11 172.0(2) . .
O48 Mo1 O11 83.47(18) . .
O45 Mo1 O11 73.11(18) . .
O15 Mo1 O11 83.56(18) . .
O39 Mo1 O11 73.15(18) . .
Mo7 O25 Mo12 122.9(2) . .
Mo7 O25 Cu4 96.87(18) . .
Mo12 O25 Cu4 96.99(17) . .
Mo5 O23 Mo3 151.9(3) . .
Mo10 O22 Mo4 147.7(3) . .
Mo7 O21 Mo6 155.3(3) . .
Mo8 O20 Mo2 125.6(3) . .
Mo8 O19 Mo4 152.9(3) . .
Mo2 O18 Mo6 156.0(3) . .
Mo3 O17 Mo4 126.1(3) . .
P1 O16 Mo6 125.9(3) . .
P1 O16 Mo3 126.9(3) . .
Mo6 O16 Mo3 88.40(13) . .
P1 O16 Mo4 126.7(2) . .
Mo6 O16 Mo4 88.21(14) . .
Mo3 O16 Mo4 88.07(14) . .
Mo5 O15 Mo1 147.6(3) . .
P1 O13 Mo7 126.1(2) . .
P1 O13 Mo5 125.6(3) . .
Mo7 O13 Mo5 88.96(15) . .
P1 O13 Mo12 126.3(2) . .
Mo7 O13 Mo12 89.47(15) . .
Mo5 O13 Mo12 88.58(15) . .
P1 O11 Mo10 125.0(3) . .
P1 O11 Mo1 126.0(2) . .
Mo10 O11 Mo1 89.74(16) . .
P1 O11 Mo11 126.5(3) . .
Mo10 O11 Mo11 89.31(14) . .
Mo1 O11 Mo11 88.55(14) . .
Mo12 O10 Mo5 124.9(3) . .
Mo11 O7 Mo10 125.8(2) . .
Mo9 O6 Mo11 156.2(3) . .
Mo12 O4 Mo11 154.8(3) . .
Mo6 O37 Mo4 128.5(2) . .
Mo7 O2 Mo5 124.0(2) . .
Mo7 O36 Mo2 141.9(2) . .
Mo7 O36 Cu4 108.8(2) . .
Mo2 O36 Cu4 106.1(2) . .
Mo3 O1 Mo6 125.3(2) . .
N3 Cu3 N6 172.2(3) . .
N5 Cu2 N4 174.5(3) . .
N5 Cu2 O46 92.3(2) . .
N4 Cu2 O46 91.3(2) . .
Mo9 O44 Mo8 125.8(2) . .
Mo10 O42 Mo8 150.3(3) . .
P1 O41 Mo8 126.6(3) . .
P1 O41 Mo2 126.8(2) . .
Mo8 O41 Mo2 87.96(15) . .
P1 O41 Mo9 125.4(3) . .
Mo8 O41 Mo9 88.30(14) . .
Mo2 O41 Mo9 89.33(15) . .
Mo5 O46 Cu2 148.5(3) . .
Mo1 O45 Mo10 124.0(2) . .
Mo1 O48 Mo3 156.1(3) . .
Mo9 O40 Mo2 123.8(2) . .
Mo9 O40 Cu4 96.87(19) . .
Mo2 O40 Cu4 95.99(17) . .
Mo9 O43 Mo12 143.5(3) . .
Mo9 O43 Cu4 104.9(2) . .
Mo12 O43 Cu4 108.3(2) . .
Mo11 O39 Mo1 125.0(3) . .
N1 Cu4 N9 81.7(3) . .
N1 Cu4 O36 173.1(2) . .
N9 Cu4 O36 92.2(2) . .
N1 Cu4 O43 93.0(2) . .
N9 Cu4 O43 172.4(2) . .
O36 Cu4 O43 93.39(19) . .
N1 Cu4 O40 106.6(2) . .
N9 Cu4 O40 113.8(2) . .
O36 Cu4 O40 73.02(17) . .
O43 Cu4 O40 72.92(19) . .
N1 Cu4 O25 113.9(2) . .
N9 Cu4 O25 106.3(2) . .
O36 Cu4 O25 70.66(17) . .
O43 Cu4 O25 70.85(18) . .
O40 Cu4 O25 126.00(17) . .
C7 N7 C2 114.7(6) . .
C7 N7 Cu1 125.7(6) . .
C2 N7 Cu1 119.7(5) . .
C29 N6 C32 116.6(6) . .
C29 N6 Cu3 124.0(6) . .
C32 N6 Cu3 119.3(5) . .
C15 N5 C10 116.6(6) . .
C15 N5 Cu2 124.2(6) . .
C10 N5 Cu2 119.2(5) . .
C35 C16 C33 114.8(6) 1_455 .
C35 C16 C14 123.3(6) 1_455 .
C33 C16 C14 121.9(6) . .
C40 N4 C34 117.1(7) 1_655 .
C40 N4 Cu2 120.0(5) 1_655 .
C34 N4 Cu2 122.9(6) . .
C6 N3 C11 117.0(6) . .
C6 N3 Cu3 119.6(5) . .
C11 N3 Cu3 123.3(5) . .
C31 N2 C8 117.4(6) . .
C31 N2 Cu1 120.2(5) . .
C8 N2 Cu1 122.4(6) . .
N5 C15 C42 123.3(7) . .
C9 C14 C36 116.5(7) . .
C9 C14 C16 124.1(6) . .
C36 C14 C16 119.4(7) . .
C3 C12 C41 116.4(6) . .
C3 C12 C26 121.8(6) . .
C41 C12 C26 121.8(6) . .
C42 C13 C5 117.9(7) . .
C42 C13 C1 121.3(6) . .
C5 C13 C1 120.8(7) . .
N3 C11 C41 121.8(6) . .
N5 C10 C5 123.6(7) . .
C7 C9 C14 120.2(7) . .
N2 C8 C35 122.3(8) . .
N7 C7 C9 123.7(8) . .
N3 C6 C3 124.8(6) . .
C10 C5 C13 119.1(8) . .
C27 N1 C22 119.9(6) . .
C27 N1 Cu4 125.2(5) . .
C22 N1 Cu4 114.7(5) . .
C40 C4 C1 119.6(7) . .
C6 C3 C12 119.0(7) . .
N7 C2 C36 124.4(7) . .
C30 C1 C4 116.4(7) . .
C30 C1 C13 122.7(6) . .
C4 C1 C13 120.9(7) . .
C13 C42 C15 119.4(6) . .
C11 C41 C12 120.9(6) . .
N4 C40 C4 123.1(6) 1_455 .
C29 C39 C26 121.2(7) . 1_455
C20 N9 C25 118.1(7) . .
C20 N9 Cu4 114.5(5) . .
C25 N9 Cu4 127.1(5) . .
C2 C36 C14 120.3(8) . .
C16 C35 C8 120.9(7) 1_655 .
N4 C34 C30 123.5(8) . 1_655
C31 C33 C16 120.6(7) 1_455 .
C24 C32 N6 124.0(6) . .
N2 C31 C33 124.1(7) . 1_655
C34 C30 C1 120.4(7) 1_455 .
N6 C29 C39 122.3(7) . .
C23 C28 C21 119.7(7) . .
N1 C27 C23 121.1(7) . .
C39 C26 C24 117.2(7) 1_655 1_655
C39 C26 C12 123.1(6) 1_655 .
C24 C26 C12 119.7(7) 1_655 .
N9 C25 C19 121.4(7) . .
C32 C24 C26 118.7(7) . 1_455
C28 C23 C27 118.3(7) . .
N1 C22 C21 122.6(7) . .
N1 C22 C20 115.0(6) . .
C21 C22 C20 122.4(7) . .
C22 C21 C28 118.3(7) . .
N9 C20 C17 123.4(7) . .
N9 C20 C22 113.6(6) . .
C17 C20 C22 123.0(7) . .
C18 C19 C25 120.0(7) . .
C19 C18 C17 119.9(8) . .
C20 C17 C18 117.0(7) . .

loop_
_geom_bond_atom_site_label_1
_geom_bond_atom_site_label_2
_geom_bond_distance
_geom_bond_site_symmetry_2
Mo12 O12 1.670(5) .
Mo12 O4 1.857(5) .
Mo12 O10 1.874(4) .
Mo12 O25 1.971(5) .
Mo12 O43 1.994(5) .
Mo12 O13 2.460(4) .
Mo11 O24 1.679(5) .
Mo11 O7 1.864(5) .
Mo11 O39 1.888(5) .
Mo11 O6 1.949(5) .
Mo11 O4 1.953(5) .
Mo11 O11 2.475(4) .
Mo10 O14 1.693(5) .
Mo10 O42 1.851(5) .
Mo10 O22 1.865(5) .
Mo10 O45 1.934(5) .
Mo10 O7 1.987(4) .
Mo10 O11 2.403(5) .
Mo9 O5 1.676(4) .
Mo9 O6 1.858(5) .
Mo9 O44 1.873(5) .
Mo9 O40 1.948(5) .
Mo9 O43 2.005(5) .
Mo9 O41 2.472(4) .
Mo8 O8 1.691(5) .
Mo8 O19 1.867(4) .
Mo8 O20 1.891(5) .
Mo8 O42 1.961(5) .
Mo8 O44 1.958(4) .
Mo8 O41 2.424(5) .
P1 O41 1.528(5) .
P1 O16 1.530(4) .
P1 O11 1.535(5) .
P1 O13 1.533(5) .
Mo7 O9 1.701(5) .
Mo7 O21 1.834(5) .
Mo7 O2 1.880(5) .
Mo7 O25 1.938(4) .
Mo7 O36 1.983(5) .
Mo7 O13 2.418(4) .
Mo6 O49 1.687(5) .
Mo6 O37 1.880(5) .
Mo6 O18 1.924(5) .
Mo6 O1 1.950(5) .
Mo6 O21 1.976(5) .
Mo6 O16 2.442(4) .
Mo5 O46 1.689(5) .
Mo5 O23 1.828(5) .
Mo5 O15 1.865(5) .
Mo5 O2 1.966(5) .
Mo5 O10 1.976(5) .
Mo5 O13 2.430(4) .
Mo4 O50 1.671(5) .
Mo4 O37 1.903(4) .
Mo4 O19 1.918(5) .
Mo4 O17 1.963(4) .
Mo4 O22 1.968(5) .
Mo4 O16 2.453(4) .
Mo3 O3 1.686(5) .
Mo3 O17 1.855(5) .
Mo3 O1 1.885(4) .
Mo3 O48 1.955(4) .
Mo3 O23 2.004(5) .
Mo3 O16 2.443(4) .
Mo2 O38 1.671(5) .
Mo2 O18 1.853(4) .
Mo2 O20 1.906(5) .
Mo2 O40 1.966(4) .
Mo2 O36 1.992(5) .
Mo2 O41 2.439(5) .
Cu1 N7 1.896(6) .
Cu1 N2 1.931(6) .
Mo1 O47 1.678(5) .
Mo1 O48 1.865(4) .
Mo1 O45 1.916(5) .
Mo1 O15 1.938(5) .
Mo1 O39 1.960(5) .
Mo1 O11 2.415(5) .
O25 Cu4 2.379(5) .
O36 Cu4 2.006(4) .
Cu3 N3 1.911(6) .
Cu3 N6 1.922(6) .
Cu2 N5 1.909(6) .
Cu2 N4 1.929(6) .
Cu2 O46 2.440(5) .
O40 Cu4 2.323(5) .
O43 Cu4 2.038(5) .
Cu4 N1 1.990(6) .
Cu4 N9 2.003(6) .
N7 C7 1.368(10) .
N7 C2 1.359(11) .
N6 C29 1.348(9) .
N6 C32 1.368(10) .
N5 C15 1.345(10) .
N5 C10 1.349(10) .
C16 C35 1.403(10) 1_455
C16 C33 1.400(10) .
C16 C14 1.478(9) .
N4 C40 1.338(10) 1_655
N4 C34 1.337(10) .
N3 C6 1.335(10) .
N3 C11 1.368(8) .
N2 C31 1.331(10) .
N2 C8 1.330(10) .
C15 C42 1.398(10) .
C14 C9 1.387(10) .
C14 C36 1.395(9) .
C12 C3 1.418(9) .
C12 C41 1.397(10) .
C12 C26 1.480(9) .
C13 C42 1.374(11) .
C13 C5 1.403(10) .
C13 C1 1.495(10) .
C11 C41 1.395(9) .
C10 C5 1.382(10) .
C9 C7 1.379(10) .
C8 C35 1.379(10) .
C6 C3 1.382(10) .
N1 C27 1.337(9) .
N1 C22 1.331(10) .
C4 C40 1.374(10) .
C4 C1 1.411(9) .
C2 C36 1.362(11) .
C1 C30 1.378(12) .
C40 N4 1.338(10) 1_455
C39 C29 1.373(10) .
C39 C26 1.378(11) 1_455
N9 C20 1.343(10) .
N9 C25 1.354(9) .
C35 C16 1.403(10) 1_655
C34 C30 1.368(11) 1_655
C33 C31 1.352(11) 1_455
C32 C24 1.366(11) .
C31 C33 1.352(11) 1_655
C30 C34 1.368(11) 1_455
C28 C23 1.386(11) .
C28 C21 1.386(11) .
C27 C23 1.405(11) .
C26 C39 1.378(11) 1_655
C26 C24 1.408(9) 1_655
C25 C19 1.381(11) .
C24 C26 1.408(9) 1_455
C22 C21 1.379(10) .
C22 C20 1.506(9) .
C20 C17 1.368(11) .
C19 C18 1.337(11) .
C18 C17 1.420(11) .
